data_7032533
loop_
_publ_author_name
'Klink, R.'
'Schrenk, C.'
'Schnepf, A.'

_publ_section_title
;
 Si(SiMe3)2SiPh3 - a ligand for novel sub-valent tin cluster compounds.
;
_journal_issue 42
_journal_name_full 'Dalton transactions (Cambridge, England : 2003)'
_journal_page_first 16097
_journal_page_last 16104
_journal_paper_doi 10.1039/c4dt02372b
_journal_volume 43
_journal_year 2014
_chemical_formula_moiety 'C27 H42 Si5'
_chemical_formula_sum 'C27 H42 Si5'
_chemical_formula_weight 507.06
_chemical_name_systematic
; 
 ? 
;
_space_group_IT_number 15
_symmetry_cell_setting monoclinic
_symmetry_space_group_name_Hall '-C 2yc'
_symmetry_space_group_name_H-M 'C 1 2/c 1'
_atom_sites_solution_hydrogens geom
_atom_sites_solution_primary direct
_atom_sites_solution_secondary difmap
_audit_creation_method SHELXL-97
_cell_angle_alpha 90.00
_cell_angle_beta 91.4960(10)
_cell_angle_gamma 90.00
_cell_formula_units_Z 8
_cell_length_a 16.8986(6)
_cell_length_b 9.8453(3)
_cell_length_c 36.7537(15)
_cell_measurement_reflns_used 3249
_cell_measurement_temperature 150(2)
_cell_measurement_theta_max 25.00
_cell_measurement_theta_min 2.21
_cell_volume 6112.7(4)
_computing_cell_refinement 'SAINT V.8.27 (Bruker AXS Inc., 2012)'
_computing_data_collection 'APEX2 v.2014.1-1 (Bruker AXS Inc., 2014)'
_computing_data_reduction 'SAINT V.8.27 (Bruker AXS Inc., 2012)'
_computing_molecular_graphics 'SHELXTL 5.1 (Bruker AXS Inc., 1997)'
_computing_publication_material 'SHELXTL 5.1 (Bruker AXS Inc., 1997)'
_computing_structure_refinement 'SHELXL-97 (Sheldrick, 1997)'
_computing_structure_solution 'SHELXS-97 (Sheldrick, 1990)'
_diffrn_ambient_temperature 150(2)
_diffrn_measured_fraction_theta_full 0.996
_diffrn_measured_fraction_theta_max 0.996
_diffrn_measurement_device_type 'Bruker SMART Apex'
_diffrn_measurement_method 'CCD area detector'
_diffrn_radiation_monochromator graphite
_diffrn_radiation_source 'fine-focus sealed tube'
_diffrn_radiation_type MoK\a
_diffrn_radiation_wavelength 0.71073
_diffrn_reflns_av_R_equivalents 0.0589
_diffrn_reflns_av_sigmaI/netI 0.0813
_diffrn_reflns_limit_h_max 19
_diffrn_reflns_limit_h_min -19
_diffrn_reflns_limit_k_max 11
_diffrn_reflns_limit_k_min -9
_diffrn_reflns_limit_l_max 19
_diffrn_reflns_limit_l_min -43
_diffrn_reflns_number 17794
_diffrn_reflns_theta_full 24.78
_diffrn_reflns_theta_max 24.78
_diffrn_reflns_theta_min 2.22
_exptl_absorpt_coefficient_mu 0.247
_exptl_absorpt_correction_T_max 0.99160
_exptl_absorpt_correction_T_min 0.97383
_exptl_absorpt_correction_type numerical
_exptl_absorpt_process_details 'SADABS 2.10 (Bruker AXS Inc., 2005)'
_exptl_crystal_colour plate
_exptl_crystal_density_diffrn 1.102
_exptl_crystal_density_method 'not measured'
_exptl_crystal_description colourless
_exptl_crystal_F_000 2192
_exptl_crystal_size_max 0.18
_exptl_crystal_size_mid 0.10
_exptl_crystal_size_min 0.04
_refine_diff_density_max 0.498
_refine_diff_density_min -0.256
_refine_diff_density_rms 0.054
_refine_ls_extinction_method none
_refine_ls_goodness_of_fit_ref 0.932
_refine_ls_hydrogen_treatment constr
_refine_ls_matrix_type full
_refine_ls_number_parameters 289
_refine_ls_number_reflns 5251
_refine_ls_number_restraints 0
_refine_ls_restrained_S_all 0.932
_refine_ls_R_factor_all 0.0663
_refine_ls_R_factor_gt 0.0419
_refine_ls_shift/su_max 0.001
_refine_ls_shift/su_mean 0.000
_refine_ls_structure_factor_coef Fsqd
_refine_ls_weighting_details 'calc w=1/[\s^2^(Fo^2^)+(0.0335P)^2^+0.0000P] where P=(Fo^2^+2Fc^2^)/3'
_refine_ls_weighting_scheme calc
_refine_ls_wR_factor_gt 0.0824
_refine_ls_wR_factor_ref 0.0885
_reflns_number_gt 3659
_reflns_number_total 5251
_reflns_threshold_expression >2sigma(I)
_cod_data_source_file c4dt02372b2.cif
_cod_data_source_block tgph3mon_2
_cod_depositor_comments 'Adding full bibliography for 7032528--7032533.cif.'
_cod_original_sg_symbol_H-M C2/c
_cod_database_code 7032533

loop_
_symmetry_equiv_pos_as_xyz
'x, y, z'
'-x, y, -z+1/2'
'x+1/2, y+1/2, z'
'-x+1/2, y+1/2, -z+1/2'
'-x, -y, -z'
'x, -y, z-1/2'
'-x+1/2, -y+1/2, -z'
'x+1/2, -y+1/2, z-1/2'

loop_
_atom_site_label
_atom_site_type_symbol
_atom_site_fract_x
_atom_site_fract_y
_atom_site_fract_z
_atom_site_U_iso_or_equiv
_atom_site_adp_type
_atom_site_occupancy
_atom_site_symmetry_multiplicity
_atom_site_calc_flag
_atom_site_refinement_flags
Si2 Si 0.38233(4) 0.09426(6) 0.410355(17) 0.01869(18) Uani 1 1 d .
Si1 Si 0.34348(4) 0.06575(6) 0.347932(17) 0.01952(18) Uani 1 1 d .
Si3 Si 0.41574(5) -0.11223(7) 0.320939(18) 0.0252(2) Uani 1 1 d .
Si4 Si 0.36479(5) 0.26263(7) 0.312552(19) 0.0269(2) Uani 1 1 d .
Si5 Si 0.20795(5) 0.00632(7) 0.342528(19) 0.0258(2) Uani 1 1 d .
C22A C 0.30444(14) 0.0188(2) 0.43981(6) 0.0173(6) Uani 1 1 d .
C23A C 0.47930(15) 0.0107(2) 0.42244(6) 0.0194(6) Uani 1 1 d .
C21F C 0.46475(16) 0.3311(2) 0.43810(7) 0.0255(6) Uani 1 1 d .
H21A H 0.5065 0.2705 0.4446 0.031 Uiso 1 1 calc R
C21A C 0.39552(15) 0.2794(2) 0.42190(6) 0.0185(6) Uani 1 1 d .
C22E C 0.20251(16) 0.0348(2) 0.48500(6) 0.0256(6) Uani 1 1 d .
H22A H 0.1745 0.0878 0.5020 0.031 Uiso 1 1 calc R
C23B C 0.48953(16) -0.0704(2) 0.45330(7) 0.0264(6) Uani 1 1 d .
H23A H 0.4455 -0.0897 0.4680 0.032 Uiso 1 1 calc R
C22F C 0.26216(15) 0.0923(2) 0.46536(6) 0.0216(6) Uani 1 1 d .
H22B H 0.2750 0.1852 0.4693 0.026 Uiso 1 1 calc R
C23D C 0.62766(18) -0.0957(3) 0.44221(8) 0.0381(8) Uani 1 1 d .
H23B H 0.6781 -0.1318 0.4490 0.046 Uiso 1 1 calc R
C22C C 0.22458(16) -0.1772(2) 0.45525(7) 0.0278(7) Uani 1 1 d .
H22C H 0.2120 -0.2705 0.4518 0.033 Uiso 1 1 calc R
C21D C 0.41425(17) 0.5582(2) 0.43574(6) 0.0255(6) Uani 1 1 d .
H21B H 0.4210 0.6527 0.4400 0.031 Uiso 1 1 calc R
C22D C 0.18348(16) -0.1010(2) 0.47984(7) 0.0274(7) Uani 1 1 d .
H22D H 0.1422 -0.1413 0.4932 0.033 Uiso 1 1 calc R
C23C C 0.56360(18) -0.1236(3) 0.46287(7) 0.0352(7) Uani 1 1 d .
H23C H 0.5696 -0.1795 0.4838 0.042 Uiso 1 1 calc R
C21C C 0.34459(16) 0.5106(2) 0.42033(6) 0.0243(6) Uani 1 1 d .
H21C H 0.3028 0.5719 0.4144 0.029 Uiso 1 1 calc R
C52 C 0.17107(17) 0.0496(3) 0.29523(7) 0.0368(7) Uani 1 1 d .
H52A H 0.1149 0.0256 0.2926 0.055 Uiso 1 1 calc R
H52B H 0.2015 -0.0014 0.2775 0.055 Uiso 1 1 calc R
H52C H 0.1776 0.1472 0.2910 0.055 Uiso 1 1 calc R
C23F C 0.54543(16) 0.0378(2) 0.40205(7) 0.0261(6) Uani 1 1 d .
H23D H 0.5400 0.0939 0.3811 0.031 Uiso 1 1 calc R
C22B C 0.28426(15) -0.1182(2) 0.43559(6) 0.0235(6) Uani 1 1 d .
H22E H 0.3123 -0.1721 0.4188 0.028 Uiso 1 1 calc R
C21E C 0.47418(17) 0.4692(2) 0.44491(7) 0.0294(7) Uani 1 1 d .
H21D H 0.5220 0.5020 0.4559 0.035 Uiso 1 1 calc R
C51 C 0.19056(16) -0.1802(2) 0.34970(7) 0.0365(7) Uani 1 1 d .
H51A H 0.1338 -0.1995 0.3472 0.055 Uiso 1 1 calc R
H51B H 0.2097 -0.2060 0.3741 0.055 Uiso 1 1 calc R
H51C H 0.2191 -0.2322 0.3315 0.055 Uiso 1 1 calc R
C41 C 0.28634(17) 0.3969(2) 0.31674(7) 0.0365(8) Uani 1 1 d .
H41A H 0.2994 0.4748 0.3014 0.055 Uiso 1 1 calc R
H41B H 0.2839 0.4264 0.3422 0.055 Uiso 1 1 calc R
H41C H 0.2349 0.3596 0.3088 0.055 Uiso 1 1 calc R
C21B C 0.33546(15) 0.3725(2) 0.41342(6) 0.0200(6) Uani 1 1 d .
H21E H 0.2872 0.3407 0.4027 0.024 Uiso 1 1 calc R
C33 C 0.51738(17) -0.0617(3) 0.30693(7) 0.0393(8) Uani 1 1 d .
H33A H 0.5438 -0.1399 0.2961 0.059 Uiso 1 1 calc R
H33B H 0.5482 -0.0308 0.3283 0.059 Uiso 1 1 calc R
H33C H 0.5134 0.0121 0.2891 0.059 Uiso 1 1 calc R
C23E C 0.61938(17) -0.0151(3) 0.41147(7) 0.0335(7) Uani 1 1 d .
H23E H 0.6638 0.0039 0.3970 0.040 Uiso 1 1 calc R
C32 C 0.36035(17) -0.1737(3) 0.27913(7) 0.0391(8) Uani 1 1 d .
H32A H 0.3901 -0.2475 0.2679 0.059 Uiso 1 1 calc R
H32B H 0.3539 -0.0987 0.2618 0.059 Uiso 1 1 calc R
H32C H 0.3081 -0.2072 0.2859 0.059 Uiso 1 1 calc R
C31 C 0.42656(17) -0.2589(2) 0.35292(7) 0.0366(8) Uani 1 1 d .
H31A H 0.4566 -0.3315 0.3413 0.055 Uiso 1 1 calc R
H31B H 0.3740 -0.2929 0.3590 0.055 Uiso 1 1 calc R
H31C H 0.4548 -0.2294 0.3752 0.055 Uiso 1 1 calc R
C53 C 0.14606(17) 0.1037(3) 0.37496(7) 0.0397(8) Uani 1 1 d .
H53A H 0.0906 0.0762 0.3719 0.059 Uiso 1 1 calc R
H53B H 0.1509 0.2011 0.3700 0.059 Uiso 1 1 calc R
H53C H 0.1643 0.0848 0.4000 0.059 Uiso 1 1 calc R
C43 C 0.36674(18) 0.2118(3) 0.26330(7) 0.0402(8) Uani 1 1 d .
H43A H 0.3756 0.2924 0.2483 0.060 Uiso 1 1 calc R
H43B H 0.3160 0.1701 0.2561 0.060 Uiso 1 1 calc R
H43C H 0.4096 0.1465 0.2598 0.060 Uiso 1 1 calc R
C42 C 0.46218(17) 0.3403(3) 0.32471(8) 0.0415(8) Uani 1 1 d .
H42A H 0.4700 0.4215 0.3098 0.062 Uiso 1 1 calc R
H42B H 0.5045 0.2747 0.3202 0.062 Uiso 1 1 calc R
H42C H 0.4634 0.3655 0.3505 0.062 Uiso 1 1 calc R

loop_
_atom_site_aniso_label
_atom_site_aniso_U_11
_atom_site_aniso_U_22
_atom_site_aniso_U_33
_atom_site_aniso_U_23
_atom_site_aniso_U_13
_atom_site_aniso_U_12
Si2 0.0176(4) 0.0177(4) 0.0208(3) -0.0002(3) 0.0027(3) 0.0023(3)
Si1 0.0204(5) 0.0200(4) 0.0183(3) 0.0006(3) 0.0030(3) 0.0003(3)
Si3 0.0300(5) 0.0252(4) 0.0205(4) -0.0019(3) 0.0058(3) 0.0014(4)
Si4 0.0309(5) 0.0242(4) 0.0257(4) 0.0055(3) 0.0041(4) 0.0006(4)
Si5 0.0229(5) 0.0310(4) 0.0233(4) 0.0012(3) -0.0009(3) -0.0017(4)
C22A 0.0141(15) 0.0188(14) 0.0187(12) 0.0014(10) -0.0014(11) 0.0021(12)
C23A 0.0195(16) 0.0155(13) 0.0233(13) -0.0060(10) 0.0000(12) -0.0002(12)
C21F 0.0201(17) 0.0250(15) 0.0312(14) -0.0031(12) -0.0027(13) 0.0051(13)
C21A 0.0189(16) 0.0206(14) 0.0164(12) 0.0003(10) 0.0052(12) 0.0009(13)
C22E 0.0291(18) 0.0282(16) 0.0197(13) -0.0036(11) 0.0070(13) 0.0036(13)
C23B 0.0233(18) 0.0285(15) 0.0275(14) -0.0024(12) 0.0011(13) 0.0033(13)
C22F 0.0235(17) 0.0193(14) 0.0220(13) -0.0010(11) -0.0004(13) 0.0013(12)
C23D 0.0234(19) 0.0477(19) 0.0428(18) -0.0019(15) -0.0062(15) 0.0166(15)
C22C 0.0335(19) 0.0180(14) 0.0321(15) 0.0000(12) 0.0065(14) -0.0020(13)
C21D 0.0341(19) 0.0179(14) 0.0249(13) -0.0017(11) 0.0067(13) -0.0034(14)
C22D 0.0275(18) 0.0301(16) 0.0249(14) 0.0059(12) 0.0064(13) -0.0038(13)
C23C 0.033(2) 0.0406(17) 0.0321(16) 0.0063(13) -0.0019(15) 0.0141(15)
C21C 0.0250(18) 0.0217(15) 0.0264(14) 0.0028(11) 0.0057(13) 0.0063(13)
C52 0.034(2) 0.0420(17) 0.0340(16) 0.0042(13) -0.0098(15) -0.0067(15)
C23F 0.0228(18) 0.0265(15) 0.0291(14) -0.0025(12) 0.0001(13) 0.0047(13)
C22B 0.0253(17) 0.0221(15) 0.0234(13) -0.0008(11) 0.0047(12) 0.0054(13)
C21E 0.0273(18) 0.0274(16) 0.0334(15) -0.0043(12) -0.0014(14) -0.0049(14)
C51 0.0290(19) 0.0435(17) 0.0367(16) 0.0061(13) -0.0040(14) -0.0152(15)
C41 0.047(2) 0.0277(16) 0.0346(16) 0.0067(12) -0.0013(15) 0.0055(14)
C21B 0.0179(16) 0.0221(14) 0.0200(13) -0.0018(11) 0.0029(12) -0.0013(12)
C33 0.039(2) 0.0469(18) 0.0328(16) -0.0055(13) 0.0131(15) 0.0043(15)
C23E 0.0218(18) 0.0416(18) 0.0374(16) -0.0069(14) 0.0060(14) 0.0046(14)
C32 0.051(2) 0.0386(17) 0.0278(15) -0.0106(13) 0.0083(15) -0.0028(15)
C31 0.048(2) 0.0252(15) 0.0369(16) -0.0003(12) 0.0061(15) 0.0086(14)
C53 0.0210(18) 0.058(2) 0.0400(17) -0.0059(14) -0.0004(15) 0.0057(15)
C43 0.058(2) 0.0372(17) 0.0263(15) 0.0088(12) 0.0099(15) 0.0054(15)
C42 0.038(2) 0.0359(17) 0.0514(19) 0.0099(14) 0.0051(16) -0.0082(15)

loop_
_atom_type_symbol
_atom_type_description
_atom_type_scat_dispersion_real
_atom_type_scat_dispersion_imag
_atom_type_scat_source
C C 0.0033 0.0016 'International Tables Vol C Tables 4.2.6.8 and 6.1.1.4'
H H 0.0000 0.0000 'International Tables Vol C Tables 4.2.6.8 and 6.1.1.4'
Si Si 0.0817 0.0704 'International Tables Vol C Tables 4.2.6.8 and 6.1.1.4'

loop_
_geom_angle_atom_site_label_1
_geom_angle_atom_site_label_2
_geom_angle_atom_site_label_3
_geom_angle
C23A Si2 C22A 108.10(11)
C23A Si2 C21A 105.86(11)
C22A Si2 C21A 109.48(11)
C23A Si2 Si1 113.12(8)
C22A Si2 Si1 109.15(7)
C21A Si2 Si1 111.01(7)
Si4 Si1 Si5 108.49(4)
Si4 Si1 Si3 106.75(4)
Si5 Si1 Si3 106.87(4)
Si4 Si1 Si2 112.95(3)
Si5 Si1 Si2 110.55(4)
Si3 Si1 Si2 110.97(4)
C31 Si3 C33 107.63(12)
C31 Si3 C32 107.69(12)
C33 Si3 C32 107.55(12)
C31 Si3 Si1 110.59(9)
C33 Si3 Si1 113.90(9)
C32 Si3 Si1 109.26(9)
C42 Si4 C43 107.66(13)
C42 Si4 C41 108.22(13)
C43 Si4 C41 107.20(12)
C42 Si4 Si1 110.57(9)
C43 Si4 Si1 108.55(9)
C41 Si4 Si1 114.39(9)
C53 Si5 C51 108.62(13)
C53 Si5 C52 107.19(13)
C51 Si5 C52 107.58(11)
C53 Si5 Si1 112.07(9)
C51 Si5 Si1 112.60(9)
C52 Si5 Si1 108.55(10)
C22F C22A C22B 116.5(2)
C22F C22A Si2 124.07(18)
C22B C22A Si2 119.34(18)
C23F C23A C23B 117.7(2)
C23F C23A Si2 119.91(18)
C23B C23A Si2 122.2(2)
C21E C21F C21A 121.6(2)
C21F C21A C21B 116.9(2)
C21F C21A Si2 122.86(19)
C21B C21A Si2 120.25(18)
C22F C22E C22D 119.7(2)
C23C C23B C23A 120.8(3)
C22E C22F C22A 122.2(2)
C23C C23D C23E 120.3(3)
C22D C22C C22B 120.1(2)
C21E C21D C21C 120.1(2)
C22C C22D C22E 119.7(2)
C23D C23C C23B 120.3(3)
C21D C21C C21B 119.8(2)
C23A C23F C23E 121.7(2)
C22C C22B C22A 121.7(2)
C21D C21E C21F 119.9(2)
C21C C21B C21A 121.6(2)
C23D C23E C23F 119.3(3)

loop_
_geom_bond_atom_site_label_1
_geom_bond_atom_site_label_2
_geom_bond_distance
Si2 C23A 1.876(3)
Si2 C22A 1.879(2)
Si2 C21A 1.883(2)
Si2 Si1 2.3864(9)
Si1 Si4 2.3669(9)
Si1 Si5 2.3671(11)
Si1 Si3 2.3684(10)
Si3 C31 1.868(2)
Si3 C33 1.873(3)
Si3 C32 1.878(2)
Si4 C42 1.858(3)
Si4 C43 1.879(3)
Si4 C41 1.882(3)
Si5 C53 1.870(3)
Si5 C51 1.879(3)
Si5 C52 1.880(3)
C22A C22F 1.397(3)
C22A C22B 1.398(3)
C23A C23F 1.388(3)
C23A C23B 1.394(3)
C21F C21E 1.391(3)
C21F C21A 1.395(3)
C21A C21B 1.397(3)
C22E C22F 1.377(3)
C22E C22D 1.387(3)
C23B C23C 1.393(3)
C23D C23C 1.366(4)
C23D C23E 1.385(4)
C22C C22D 1.376(3)
C22C C22B 1.384(3)
C21D C21E 1.374(3)
C21D C21C 1.375(3)
C21C C21B 1.392(3)
C23F C23E 1.389(3)
